data_8105284
loop_
_publ_author_name
'Lee, See Mun'
'Lo, Kong Mun'
'Tiekink, Edward R.T.'

_publ_section_title
;
 Crystal structure of chlorido-tris(4-methylbenzyl-\kC)-(triphenylarsine
 oxide-\kO)tin(IV), C42H42AsClOSn
;
_journal_issue 4
_journal_name_full 'Zeitschrift f\"ur Kristallographie - New Crystal Structures'
_journal_page_first 775
_journal_page_last 777
_journal_paper_doi 10.1515/ncrs-2019-0888
_journal_volume 235
_journal_year 2020
_chemical_formula_moiety 'C42 H42 As Cl O Sn'
_chemical_formula_sum 'C42 H42 As Cl O Sn'
_chemical_formula_weight 791.81
_space_group_crystal_system monoclinic
_space_group_IT_number 14
_space_group_name_Hall '-P 2yn'
_space_group_name_H-M_alt 'P 1 21/n 1'
_atom_sites_solution_hydrogens geom
_atom_sites_solution_primary direct
_atom_sites_solution_secondary difmap
_cell_angle_alpha 90
_cell_angle_beta 95.4050(10)
_cell_angle_gamma 90
_cell_formula_units_Z 4
_cell_length_a 17.53420(10)
_cell_length_b 11.11740(10)
_cell_length_c 18.56750(10)
_cell_measurement_reflns_used 30671
_cell_measurement_temperature 100(2)
_cell_measurement_theta_max 76.3720
_cell_measurement_theta_min 3.3050
_cell_volume 3603.36(4)
_computing_cell_refinement 'CrysAlisPro [1]'
_computing_data_collection 'CrysAlisPro [1]'
_computing_data_reduction 'CrysAlisPro [1]'
_computing_molecular_graphics 'ORTEP-3 for Windows [4]'
_computing_publication_material 'SHELXL-2018/3 [3]'
_computing_structure_refinement 'SHELXL-2017/1 [3]'
_computing_structure_solution 'SHELXT 2014/5 [2]'
_diffrn_ambient_temperature 100(2)
_diffrn_detector_area_resol_mean 5.2558
_diffrn_measured_fraction_theta_full 1.000
_diffrn_measured_fraction_theta_max 1.000
_diffrn_measurement_device_type 'XtaLAB Synergy, Dualflex, AtlasS2'
_diffrn_measurement_method '\w scans'
_diffrn_radiation_type CuK\a
_diffrn_radiation_wavelength 1.54184
_diffrn_reflns_av_R_equivalents 0.0322
_diffrn_reflns_av_unetI/netI 0.0180
_diffrn_reflns_Laue_measured_fraction_full 1.000
_diffrn_reflns_Laue_measured_fraction_max 1.000
_diffrn_reflns_limit_h_max 20
_diffrn_reflns_limit_h_min -19
_diffrn_reflns_limit_k_max 13
_diffrn_reflns_limit_k_min -13
_diffrn_reflns_limit_l_max 22
_diffrn_reflns_limit_l_min -22
_diffrn_reflns_number 43809
_diffrn_reflns_point_group_measured_fraction_full 1.000
_diffrn_reflns_point_group_measured_fraction_max 1.000
_diffrn_reflns_theta_full 67.074
_diffrn_reflns_theta_max 67.074
_diffrn_reflns_theta_min 3.314
_diffrn_source 'micro-focus sealed X-ray tube'
_exptl_absorpt_coefficient_mu 7.575
_exptl_absorpt_correction_T_max 1.000
_exptl_absorpt_correction_T_min 0.822
_exptl_absorpt_correction_type gaussian
_exptl_absorpt_process_details 'CrysAlisPro [1]'
_exptl_crystal_colour colourless
_exptl_crystal_density_diffrn 1.460
_exptl_crystal_description prism
_exptl_crystal_F_000 1608
_exptl_crystal_size_max 0.148
_exptl_crystal_size_mid 0.094
_exptl_crystal_size_min 0.059
_refine_diff_density_max 0.312
_refine_diff_density_min -0.419
_refine_diff_density_rms 0.052
_refine_ls_extinction_coef .
_refine_ls_extinction_method none
_refine_ls_goodness_of_fit_ref 1.015
_refine_ls_hydrogen_treatment constr
_refine_ls_matrix_type full
_refine_ls_number_parameters 418
_refine_ls_number_reflns 6436
_refine_ls_number_restraints 0
_refine_ls_restrained_S_all 1.015
_refine_ls_R_factor_all 0.0190
_refine_ls_R_factor_gt 0.0184
_refine_ls_shift/su_max 0.003
_refine_ls_shift/su_mean 0.000
_refine_ls_structure_factor_coef Fsqd
_refine_ls_weighting_details 'w=1/[\s^2^(Fo^2^)+(0.0236P)^2^+2.3413P] where P=(Fo^2^+2Fc^2^)/3'
_refine_ls_weighting_scheme calc
_refine_ls_wR_factor_gt 0.0461
_refine_ls_wR_factor_ref 0.0465
_reflns_Friedel_coverage 0.000
_reflns_Friedel_fraction_full .
_reflns_Friedel_fraction_max .
_reflns_number_gt 6274
_reflns_number_total 6436
_reflns_threshold_expression 'I > 2\s(I)'
_cod_data_source_file suppl_ncrs-2019-0888_suppl.cif
_cod_data_source_block shelx
_cod_original_sg_symbol_H-M 'P 21/n'
_cod_database_code 8105284
_shelx_space_group_comment
;
The symmetry employed for this shelxl refinement is uniquely defined
by the following loop, which should always be used as a source of
symmetry information in preference to the above space-group names.
They are only intended as comments.
;
_shelx_estimated_absorpt_t_min 0.400
_shelx_estimated_absorpt_t_max 0.663

loop_
_space_group_symop_operation_xyz
'x, y, z'
'-x+1/2, y+1/2, -z+1/2'
'-x, -y, -z'
'x-1/2, -y-1/2, z-1/2'

loop_
_atom_site_label
_atom_site_type_symbol
_atom_site_fract_x
_atom_site_fract_y
_atom_site_fract_z
_atom_site_U_iso_or_equiv
_atom_site_adp_type
_atom_site_occupancy
_atom_site_site_symmetry_order
_atom_site_calc_flag
_atom_site_refinement_flags_posn
_atom_site_refinement_flags_adp
_atom_site_refinement_flags_occupancy
_atom_site_disorder_assembly
_atom_site_disorder_group
Sn Sn 0.52984(2) 0.17358(2) 0.85374(2) 0.01452(4) Uani 1 1 d . . . . .
As As 0.45399(2) 0.40968(2) 0.71793(2) 0.01291(5) Uani 1 1 d . . . . .
Cl1 Cl 0.59826(3) 0.01332(4) 0.93590(3) 0.02912(10) Uani 1 1 d . . . . .
O1 O 0.46934(7) 0.28693(11) 0.76795(6) 0.0192(2) Uani 1 1 d . . . . .
C1 C 0.61765(10) 0.15021(16) 0.78014(10) 0.0195(4) Uani 1 1 d . . . . .
H1A H 0.625008 0.227028 0.754728 0.023 Uiso 1 1 calc R U . . .
H1B H 0.666676 0.129331 0.808214 0.023 Uiso 1 1 calc R U . . .
C2 C 0.59725(10) 0.05389(16) 0.72564(10) 0.0200(4) Uani 1 1 d . . . . .
C3 C 0.55775(11) 0.08061(17) 0.65882(10) 0.0226(4) Uani 1 1 d . . . . .
H3 H 0.544896 0.161813 0.647309 0.027 Uiso 1 1 calc R U . . .
C4 C 0.53686(11) -0.00906(18) 0.60882(11) 0.0272(4) Uani 1 1 d . . . . .
H4 H 0.509277 0.011889 0.564083 0.033 Uiso 1 1 calc R U . . .
C5 C 0.55549(11) -0.12918(18) 0.62284(11) 0.0272(4) Uani 1 1 d . . . . .
C6 C 0.59635(11) -0.15533(17) 0.68870(12) 0.0271(4) Uani 1 1 d . . . . .
H6 H 0.611222 -0.236097 0.699172 0.033 Uiso 1 1 calc R U . . .
C7 C 0.61603(10) -0.06655(17) 0.73964(11) 0.0239(4) Uani 1 1 d . . . . .
H7 H 0.642690 -0.087994 0.784724 0.029 Uiso 1 1 calc R U . . .
C8 C 0.53099(14) -0.2265(2) 0.56898(13) 0.0393(5) Uani 1 1 d . . . . .
H8A H 0.572566 -0.284982 0.567108 0.059 Uiso 1 1 calc R U . . .
H8B H 0.519099 -0.190584 0.521033 0.059 Uiso 1 1 calc R U . . .
H8C H 0.485396 -0.267103 0.583804 0.059 Uiso 1 1 calc R U . . .
C9 C 0.54611(11) 0.31694(16) 0.93253(9) 0.0205(4) Uani 1 1 d . . . . .
H9A H 0.495309 0.352064 0.938951 0.025 Uiso 1 1 calc R U . . .
H9B H 0.565781 0.280922 0.979396 0.025 Uiso 1 1 calc R U . . .
C10 C 0.59830(10) 0.41647(17) 0.91632(9) 0.0200(4) Uani 1 1 d . . . . .
C11 C 0.67408(10) 0.39611(17) 0.90110(9) 0.0209(4) Uani 1 1 d . . . . .
H11 H 0.692607 0.315901 0.899872 0.025 Uiso 1 1 calc R U . . .
C12 C 0.72262(10) 0.49056(17) 0.88781(10) 0.0211(4) Uani 1 1 d . . . . .
H12 H 0.774017 0.473965 0.878804 0.025 Uiso 1 1 calc R U . . .
C13 C 0.69715(10) 0.60937(17) 0.88745(10) 0.0215(4) Uani 1 1 d . . . . .
C14 C 0.62192(10) 0.63036(17) 0.90212(10) 0.0222(4) Uani 1 1 d . . . . .
H14 H 0.603171 0.710530 0.902194 0.027 Uiso 1 1 calc R U . . .
C15 C 0.57371(10) 0.53574(17) 0.91669(9) 0.0214(4) Uani 1 1 d . . . . .
H15 H 0.522827 0.552817 0.927143 0.026 Uiso 1 1 calc R U . . .
C16 C 0.74866(12) 0.71236(19) 0.87188(12) 0.0318(4) Uani 1 1 d . . . . .
H16A H 0.750143 0.720424 0.819467 0.048 Uiso 1 1 calc R U . . .
H16B H 0.800472 0.696937 0.894599 0.048 Uiso 1 1 calc R U . . .
H16C H 0.728961 0.786856 0.891406 0.048 Uiso 1 1 calc R U . . .
C17 C 0.42186(10) 0.07919(15) 0.85301(10) 0.0205(4) Uani 1 1 d . . . . .
H17A H 0.414345 0.029213 0.808776 0.025 Uiso 1 1 calc R U . . .
H17B H 0.423953 0.024578 0.895263 0.025 Uiso 1 1 calc R U . . .
C18 C 0.35457(10) 0.16240(15) 0.85531(10) 0.0175(3) Uani 1 1 d . . . . .
C19 C 0.33787(10) 0.21684(16) 0.91982(10) 0.0208(4) Uani 1 1 d . . . . .
H19 H 0.369938 0.201437 0.962975 0.025 Uiso 1 1 calc R U . . .
C20 C 0.27536(11) 0.29299(17) 0.92215(10) 0.0225(4) Uani 1 1 d . . . . .
H20 H 0.265075 0.327747 0.966963 0.027 Uiso 1 1 calc R U . . .
C21 C 0.22742(10) 0.31940(16) 0.85995(11) 0.0220(4) Uani 1 1 d . . . . .
C22 C 0.24428(10) 0.26578(17) 0.79544(10) 0.0219(4) Uani 1 1 d . . . . .
H22 H 0.212767 0.282430 0.752133 0.026 Uiso 1 1 calc R U . . .
C23 C 0.30614(10) 0.18863(16) 0.79328(10) 0.0193(4) Uani 1 1 d . . . . .
H23 H 0.315788 0.152814 0.748576 0.023 Uiso 1 1 calc R U . . .
C24 C 0.16105(12) 0.40462(19) 0.86216(13) 0.0330(5) Uani 1 1 d . . . . .
H24A H 0.148089 0.412805 0.912129 0.050 Uiso 1 1 calc R U . . .
H24B H 0.116705 0.373109 0.831921 0.050 Uiso 1 1 calc R U . . .
H24C H 0.175122 0.483474 0.843877 0.050 Uiso 1 1 calc R U . . .
C25 C 0.54415(9) 0.45079(15) 0.67217(9) 0.0153(3) Uani 1 1 d . . . . .
C26 C 0.60873(10) 0.48629(15) 0.71676(9) 0.0182(3) Uani 1 1 d . . . . .
H26 H 0.606385 0.494102 0.767453 0.022 Uiso 1 1 calc R U . . .
C27 C 0.67642(10) 0.51007(16) 0.68625(10) 0.0215(4) Uani 1 1 d . . . . .
H27 H 0.720734 0.534117 0.716172 0.026 Uiso 1 1 calc R U . . .
C28 C 0.67954(10) 0.49883(17) 0.61223(11) 0.0237(4) Uani 1 1 d . . . . .
H28 H 0.725920 0.515765 0.591590 0.028 Uiso 1 1 calc R U . . .
C29 C 0.61521(11) 0.46293(18) 0.56807(10) 0.0252(4) Uani 1 1 d . . . . .
H29 H 0.617824 0.454844 0.517428 0.030 Uiso 1 1 calc R U . . .
C30 C 0.54690(10) 0.43878(16) 0.59792(9) 0.0201(4) Uani 1 1 d . . . . .
H30 H 0.502718 0.414396 0.567921 0.024 Uiso 1 1 calc R U . . .
C31 C 0.42834(9) 0.54320(15) 0.77577(9) 0.0159(3) Uani 1 1 d . . . . .
C32 C 0.45952(10) 0.65618(16) 0.76556(10) 0.0179(3) Uani 1 1 d . . . . .
H32 H 0.490348 0.669758 0.726934 0.022 Uiso 1 1 calc R U . . .
C33 C 0.44507(10) 0.74905(16) 0.81250(10) 0.0215(4) Uani 1 1 d . . . . .
H33 H 0.467075 0.826135 0.806717 0.026 Uiso 1 1 calc R U . . .
C34 C 0.39867(10) 0.72939(17) 0.86766(10) 0.0234(4) Uani 1 1 d . . . . .
H34 H 0.388679 0.793228 0.899457 0.028 Uiso 1 1 calc R U . . .
C35 C 0.36658(10) 0.61662(18) 0.87676(10) 0.0228(4) Uani 1 1 d . . . . .
H35 H 0.334297 0.603987 0.914379 0.027 Uiso 1 1 calc R U . . .
C36 C 0.38159(10) 0.52248(16) 0.83107(9) 0.0193(4) Uani 1 1 d . . . . .
H36 H 0.360283 0.445071 0.837430 0.023 Uiso 1 1 calc R U . . .
C37 C 0.37291(9) 0.37674(16) 0.64442(9) 0.0155(3) Uani 1 1 d . . . . .
C38 C 0.31917(10) 0.46473(16) 0.62303(9) 0.0185(3) Uani 1 1 d . . . . .
H38 H 0.321975 0.541872 0.645134 0.022 Uiso 1 1 calc R U . . .
C39 C 0.26135(10) 0.43858(17) 0.56900(9) 0.0207(4) Uani 1 1 d . . . . .
H39 H 0.224091 0.497843 0.554215 0.025 Uiso 1 1 calc R U . . .
C40 C 0.25790(10) 0.32629(17) 0.53662(10) 0.0206(4) Uani 1 1 d . . . . .
H40 H 0.218544 0.309246 0.499289 0.025 Uiso 1 1 calc R U . . .
C41 C 0.31137(10) 0.23852(17) 0.55821(10) 0.0219(4) Uani 1 1 d . . . . .
H41 H 0.308582 0.161624 0.535804 0.026 Uiso 1 1 calc R U . . .
C42 C 0.36907(10) 0.26332(16) 0.61273(10) 0.0194(4) Uani 1 1 d . . . . .
H42 H 0.405559 0.203312 0.628212 0.023 Uiso 1 1 calc R U . . .

loop_
_atom_site_aniso_label
_atom_site_aniso_U_11
_atom_site_aniso_U_22
_atom_site_aniso_U_33
_atom_site_aniso_U_23
_atom_site_aniso_U_13
_atom_site_aniso_U_12
Sn 0.01317(6) 0.01423(7) 0.01584(6) 0.00155(4) -0.00040(4) -0.00036(4)
As 0.01209(9) 0.01259(9) 0.01393(9) 0.00038(6) 0.00057(6) -0.00029(6)
Cl1 0.0236(2) 0.0313(2) 0.0312(2) 0.01351(19) -0.00449(18) 0.00329(18)
O1 0.0195(6) 0.0171(6) 0.0207(6) 0.0061(5) -0.0007(5) 0.0005(5)
C1 0.0139(8) 0.0195(9) 0.0256(9) 0.0009(7) 0.0040(7) 0.0017(7)
C2 0.0151(8) 0.0204(9) 0.0255(9) 0.0006(7) 0.0072(7) 0.0003(7)
C3 0.0258(9) 0.0170(9) 0.0255(9) 0.0010(7) 0.0053(7) 0.0035(7)
C4 0.0310(10) 0.0266(10) 0.0246(10) -0.0015(8) 0.0051(8) 0.0010(8)
C5 0.0290(10) 0.0208(10) 0.0340(11) -0.0056(8) 0.0142(8) -0.0038(8)
C6 0.0260(10) 0.0155(9) 0.0418(12) 0.0027(8) 0.0131(9) -0.0003(7)
C7 0.0205(9) 0.0208(9) 0.0312(10) 0.0047(8) 0.0059(7) 0.0015(7)
C8 0.0512(14) 0.0286(12) 0.0401(12) -0.0117(9) 0.0148(10) -0.0062(10)
C9 0.0240(9) 0.0235(9) 0.0135(8) -0.0063(7) -0.0003(7) -0.0050(7)
C10 0.0230(9) 0.0235(9) 0.0127(8) -0.0037(7) -0.0019(7) -0.0041(7)
C11 0.0234(9) 0.0193(9) 0.0192(9) 0.0002(7) -0.0024(7) 0.0022(7)
C12 0.0166(8) 0.0250(9) 0.0212(9) -0.0007(7) -0.0004(7) 0.0013(7)
C13 0.0221(9) 0.0221(9) 0.0195(9) -0.0017(7) -0.0025(7) -0.0040(7)
C14 0.0238(9) 0.0200(9) 0.0220(9) -0.0041(7) -0.0024(7) 0.0013(7)
C15 0.0171(8) 0.0275(10) 0.0192(9) -0.0062(7) -0.0004(7) 0.0002(7)
C16 0.0315(11) 0.0251(10) 0.0392(12) 0.0002(9) 0.0057(9) -0.0058(9)
C17 0.0186(8) 0.0127(8) 0.0299(9) 0.0033(7) 0.0006(7) -0.0032(7)
C18 0.0153(8) 0.0130(8) 0.0241(9) 0.0031(7) 0.0021(7) -0.0053(6)
C19 0.0211(9) 0.0196(9) 0.0211(9) 0.0034(7) -0.0005(7) -0.0042(7)
C20 0.0238(9) 0.0222(9) 0.0223(9) -0.0007(7) 0.0061(7) -0.0024(7)
C21 0.0174(8) 0.0192(9) 0.0297(10) 0.0017(7) 0.0036(7) -0.0035(7)
C22 0.0178(8) 0.0220(9) 0.0249(9) 0.0030(7) -0.0031(7) -0.0031(7)
C23 0.0173(8) 0.0192(9) 0.0213(9) -0.0018(7) 0.0004(7) -0.0046(7)
C24 0.0241(10) 0.0306(11) 0.0443(12) -0.0019(9) 0.0032(9) 0.0047(8)
C25 0.0140(8) 0.0125(8) 0.0197(8) 0.0027(6) 0.0029(6) 0.0019(6)
C26 0.0186(8) 0.0160(8) 0.0199(8) 0.0014(7) 0.0012(7) -0.0001(7)
C27 0.0164(8) 0.0195(9) 0.0284(9) 0.0038(7) 0.0012(7) -0.0005(7)
C28 0.0180(8) 0.0227(9) 0.0317(10) 0.0066(8) 0.0092(7) 0.0026(7)
C29 0.0268(9) 0.0299(10) 0.0199(9) 0.0040(8) 0.0081(7) 0.0029(8)
C30 0.0196(8) 0.0212(9) 0.0193(9) 0.0009(7) 0.0010(7) 0.0009(7)
C31 0.0137(8) 0.0170(8) 0.0164(8) -0.0011(6) -0.0016(6) 0.0016(6)
C32 0.0170(8) 0.0168(8) 0.0199(8) 0.0031(7) 0.0014(7) 0.0020(7)
C33 0.0211(9) 0.0136(8) 0.0294(9) 0.0005(7) -0.0002(7) 0.0029(7)
C34 0.0235(9) 0.0217(9) 0.0243(9) -0.0058(7) -0.0011(7) 0.0068(7)
C35 0.0200(9) 0.0282(10) 0.0208(9) -0.0013(7) 0.0044(7) 0.0034(7)
C36 0.0165(8) 0.0212(9) 0.0203(8) 0.0001(7) 0.0025(7) -0.0019(7)
C37 0.0141(7) 0.0177(8) 0.0147(8) 0.0002(6) 0.0022(6) -0.0019(6)
C38 0.0186(8) 0.0187(9) 0.0183(8) -0.0017(7) 0.0018(7) 0.0017(7)
C39 0.0170(8) 0.0253(9) 0.0196(9) 0.0011(7) 0.0008(7) 0.0045(7)
C40 0.0157(8) 0.0291(10) 0.0166(8) -0.0009(7) -0.0007(7) -0.0035(7)
C41 0.0230(9) 0.0188(9) 0.0237(9) -0.0052(7) 0.0013(7) -0.0046(7)
C42 0.0186(8) 0.0160(8) 0.0233(9) 0.0014(7) 0.0003(7) 0.0010(7)

loop_
_atom_type_symbol
_atom_type_description
_atom_type_scat_dispersion_real
_atom_type_scat_dispersion_imag
_atom_type_scat_source
C C 0.0181 0.0091 'International Tables Vol C Tables 4.2.6.8 and 6.1.1.4'
H H 0.0000 0.0000 'International Tables Vol C Tables 4.2.6.8 and 6.1.1.4'
As As -0.9300 1.0051 'International Tables Vol C Tables 4.2.6.8 and 6.1.1.4'
Cl Cl 0.3639 0.7018 'International Tables Vol C Tables 4.2.6.8 and 6.1.1.4'
O O 0.0492 0.0322 'International Tables Vol C Tables 4.2.6.8 and 6.1.1.4'
Sn Sn 0.0259 5.4591 'International Tables Vol C Tables 4.2.6.8 and 6.1.1.4'

loop_
_geom_angle_atom_site_label_1
_geom_angle_atom_site_label_2
_geom_angle_atom_site_label_3
_geom_angle
_geom_angle_site_symmetry_1
_geom_angle_site_symmetry_3
C17 Sn C9 114.90(7) . .
C17 Sn C1 127.65(7) . .
C9 Sn C1 117.26(7) . .
C17 Sn O1 84.96(6) . .
C9 Sn O1 95.20(6) . .
C1 Sn O1 86.30(6) . .
C17 Sn Cl1 91.53(5) . .
C9 Sn Cl1 94.87(5) . .
C1 Sn Cl1 88.37(5) . .
O1 Sn Cl1 169.90(3) . .
O1 As C31 111.03(7) . .
O1 As C37 108.23(7) . .
C31 As C37 110.59(7) . .
O1 As C25 110.30(6) . .
C31 As C25 108.13(7) . .
C37 As C25 108.53(7) . .
As O1 Sn 155.50(7) . .
C2 C1 Sn 111.96(11) . .
C2 C1 H1A 109.2 . .
Sn C1 H1A 109.2 . .
C2 C1 H1B 109.2 . .
Sn C1 H1B 109.2 . .
H1A C1 H1B 107.9 . .
C3 C2 C7 117.26(17) . .
C3 C2 C1 121.14(16) . .
C7 C2 C1 121.59(17) . .
C4 C3 C2 121.32(17) . .
C4 C3 H3 119.3 . .
C2 C3 H3 119.3 . .
C3 C4 C5 121.40(19) . .
C3 C4 H4 119.3 . .
C5 C4 H4 119.3 . .
C6 C5 C4 117.23(18) . .
C6 C5 C8 121.66(19) . .
C4 C5 C8 121.1(2) . .
C7 C6 C5 121.72(18) . .
C7 C6 H6 119.1 . .
C5 C6 H6 119.1 . .
C6 C7 C2 121.04(18) . .
C6 C7 H7 119.5 . .
C2 C7 H7 119.5 . .
C5 C8 H8A 109.5 . .
C5 C8 H8B 109.5 . .
H8A C8 H8B 109.5 . .
C5 C8 H8C 109.5 . .
H8A C8 H8C 109.5 . .
H8B C8 H8C 109.5 . .
C10 C9 Sn 117.15(12) . .
C10 C9 H9A 108.0 . .
Sn C9 H9A 108.0 . .
C10 C9 H9B 108.0 . .
Sn C9 H9B 108.0 . .
H9A C9 H9B 107.3 . .
C15 C10 C11 116.98(17) . .
C15 C10 C9 120.72(17) . .
C11 C10 C9 122.29(17) . .
C12 C11 C10 121.46(17) . .
C12 C11 H11 119.3 . .
C10 C11 H11 119.3 . .
C11 C12 C13 121.06(17) . .
C11 C12 H12 119.5 . .
C13 C12 H12 119.5 . .
C12 C13 C14 117.85(17) . .
C12 C13 C16 121.64(17) . .
C14 C13 C16 120.52(18) . .
C15 C14 C13 121.03(17) . .
C15 C14 H14 119.5 . .
C13 C14 H14 119.5 . .
C14 C15 C10 121.60(17) . .
C14 C15 H15 119.2 . .
C10 C15 H15 119.2 . .
C13 C16 H16A 109.5 . .
C13 C16 H16B 109.5 . .
H16A C16 H16B 109.5 . .
C13 C16 H16C 109.5 . .
H16A C16 H16C 109.5 . .
H16B C16 H16C 109.5 . .
C18 C17 Sn 112.96(11) . .
C18 C17 H17A 109.0 . .
Sn C17 H17A 109.0 . .
C18 C17 H17B 109.0 . .
Sn C17 H17B 109.0 . .
H17A C17 H17B 107.8 . .
C23 C18 C19 117.16(16) . .
C23 C18 C17 121.55(16) . .
C19 C18 C17 121.29(16) . .
C20 C19 C18 121.35(17) . .
C20 C19 H19 119.3 . .
C18 C19 H19 119.3 . .
C19 C20 C21 121.24(17) . .
C19 C20 H20 119.4 . .
C21 C20 H20 119.4 . .
C20 C21 C22 117.49(17) . .
C20 C21 C24 121.17(18) . .
C22 C21 C24 121.32(17) . .
C23 C22 C21 121.27(17) . .
C23 C22 H22 119.4 . .
C21 C22 H22 119.4 . .
C22 C23 C18 121.48(17) . .
C22 C23 H23 119.3 . .
C18 C23 H23 119.3 . .
C21 C24 H24A 109.5 . .
C21 C24 H24B 109.5 . .
H24A C24 H24B 109.5 . .
C21 C24 H24C 109.5 . .
H24A C24 H24C 109.5 . .
H24B C24 H24C 109.5 . .
C30 C25 C26 120.90(15) . .
C30 C25 As 121.53(13) . .
C26 C25 As 117.45(13) . .
C27 C26 C25 119.28(16) . .
C27 C26 H26 120.4 . .
C25 C26 H26 120.4 . .
C28 C27 C26 120.17(17) . .
C28 C27 H27 119.9 . .
C26 C27 H27 119.9 . .
C27 C28 C29 120.36(17) . .
C27 C28 H28 119.8 . .
C29 C28 H28 119.8 . .
C28 C29 C30 120.10(17) . .
C28 C29 H29 119.9 . .
C30 C29 H29 119.9 . .
C25 C30 C29 119.18(16) . .
C25 C30 H30 120.4 . .
C29 C30 H30 120.4 . .
C36 C31 C32 121.11(16) . .
C36 C31 As 118.18(13) . .
C32 C31 As 120.60(13) . .
C33 C32 C31 119.25(17) . .
C33 C32 H32 120.4 . .
C31 C32 H32 120.4 . .
C34 C33 C32 120.08(17) . .
C34 C33 H33 120.0 . .
C32 C33 H33 120.0 . .
C33 C34 C35 120.33(17) . .
C33 C34 H34 119.8 . .
C35 C34 H34 119.8 . .
C36 C35 C34 120.21(17) . .
C36 C35 H35 119.9 . .
C34 C35 H35 119.9 . .
C35 C36 C31 119.00(17) . .
C35 C36 H36 120.5 . .
C31 C36 H36 120.5 . .
C38 C37 C42 120.85(15) . .
C38 C37 As 120.52(13) . .
C42 C37 As 118.63(13) . .
C37 C38 C39 119.23(16) . .
C37 C38 H38 120.4 . .
C39 C38 H38 120.4 . .
C40 C39 C38 120.11(16) . .
C40 C39 H39 119.9 . .
C38 C39 H39 119.9 . .
C41 C40 C39 120.57(16) . .
C41 C40 H40 119.7 . .
C39 C40 H40 119.7 . .
C40 C41 C42 119.81(17) . .
C40 C41 H41 120.1 . .
C42 C41 H41 120.1 . .
C37 C42 C41 119.42(16) . .
C37 C42 H42 120.3 . .
C41 C42 H42 120.3 . .

loop_
_geom_bond_atom_site_label_1
_geom_bond_atom_site_label_2
_geom_bond_distance
_geom_bond_site_symmetry_2
Sn C17 2.1636(17) .
Sn C9 2.1641(17) .
Sn C1 2.1683(17) .
Sn O1 2.2209(11) .
Sn Cl1 2.5683(4) .
As O1 1.6583(12) .
As C31 1.9106(17) .
As C37 1.9111(16) .
As C25 1.9191(16) .
C1 C2 1.494(3) .
C1 H1A 0.9900 .
C1 H1B 0.9900 .
C2 C3 1.395(3) .
C2 C7 1.397(3) .
C3 C4 1.388(3) .
C3 H3 0.9500 .
C4 C5 1.393(3) .
C4 H4 0.9500 .
C5 C6 1.389(3) .
C5 C8 1.508(3) .
C6 C7 1.388(3) .
C6 H6 0.9500 .
C7 H7 0.9500 .
C8 H8A 0.9800 .
C8 H8B 0.9800 .
C8 H8C 0.9800 .
C9 C10 1.485(3) .
C9 H9A 0.9900 .
C9 H9B 0.9900 .
C10 C15 1.394(3) .
C10 C11 1.403(3) .
C11 C12 1.388(3) .
C11 H11 0.9500 .
C12 C13 1.394(3) .
C12 H12 0.9500 .
C13 C14 1.392(3) .
C13 C16 1.503(3) .
C14 C15 1.392(3) .
C14 H14 0.9500 .
C15 H15 0.9500 .
C16 H16A 0.9800 .
C16 H16B 0.9800 .
C16 H16C 0.9800 .
C17 C18 1.503(2) .
C17 H17A 0.9900 .
C17 H17B 0.9900 .
C18 C23 1.396(3) .
C18 C19 1.397(3) .
C19 C20 1.389(3) .
C19 H19 0.9500 .
C20 C21 1.394(3) .
C20 H20 0.9500 .
C21 C22 1.394(3) .
C21 C24 1.504(3) .
C22 C23 1.386(3) .
C22 H22 0.9500 .
C23 H23 0.9500 .
C24 H24A 0.9800 .
C24 H24B 0.9800 .
C24 H24C 0.9800 .
C25 C30 1.391(2) .
C25 C26 1.395(2) .
C26 C27 1.388(2) .
C26 H26 0.9500 .
C27 C28 1.386(3) .
C27 H27 0.9500 .
C28 C29 1.389(3) .
C28 H28 0.9500 .
C29 C30 1.392(3) .
C29 H29 0.9500 .
C30 H30 0.9500 .
C31 C36 1.392(2) .
C31 C32 1.390(2) .
C32 C33 1.390(3) .
C32 H32 0.9500 .
C33 C34 1.384(3) .
C33 H33 0.9500 .
C34 C35 1.391(3) .
C34 H34 0.9500 .
C35 C36 1.388(3) .
C35 H35 0.9500 .
C36 H36 0.9500 .
C37 C38 1.390(2) .
C37 C42 1.390(3) .
C38 C39 1.388(2) .
C38 H38 0.9500 .
C39 C40 1.384(3) .
C39 H39 0.9500 .
C40 C41 1.386(3) .
C40 H40 0.9500 .
C41 C42 1.390(2) .
C41 H41 0.9500 .
C42 H42 0.9500 .

loop_
_geom_torsion_atom_site_label_1
_geom_torsion_atom_site_label_2
_geom_torsion_atom_site_label_3
_geom_torsion_atom_site_label_4
_geom_torsion
_geom_torsion_site_symmetry_1
_geom_torsion_site_symmetry_2
_geom_torsion_site_symmetry_3
_geom_torsion_site_symmetry_4
C31 As O1 Sn -64.43(19) . . . .
C37 As O1 Sn 174.01(17) . . . .
C25 As O1 Sn 55.42(19) . . . .
Sn C1 C2 C3 91.38(18) . . . .
Sn C1 C2 C7 -87.86(18) . . . .
C7 C2 C3 C4 1.1(3) . . . .
C1 C2 C3 C4 -178.22(17) . . . .
C2 C3 C4 C5 -1.0(3) . . . .
C3 C4 C5 C6 -0.5(3) . . . .
C3 C4 C5 C8 178.55(19) . . . .
C4 C5 C6 C7 1.9(3) . . . .
C8 C5 C6 C7 -177.14(19) . . . .
C5 C6 C7 C2 -1.9(3) . . . .
C3 C2 C7 C6 0.3(3) . . . .
C1 C2 C7 C6 179.61(17) . . . .
Sn C9 C10 C15 125.98(15) . . . .
Sn C9 C10 C11 -55.0(2) . . . .
C15 C10 C11 C12 0.7(3) . . . .
C9 C10 C11 C12 -178.40(16) . . . .
C10 C11 C12 C13 -1.5(3) . . . .
C11 C12 C13 C14 1.1(3) . . . .
C11 C12 C13 C16 -178.93(17) . . . .
C12 C13 C14 C15 0.0(3) . . . .
C16 C13 C14 C15 -179.94(17) . . . .
C13 C14 C15 C10 -0.8(3) . . . .
C11 C10 C15 C14 0.5(3) . . . .
C9 C10 C15 C14 179.56(16) . . . .
Sn C17 C18 C23 102.04(16) . . . .
Sn C17 C18 C19 -77.96(18) . . . .
C23 C18 C19 C20 0.5(3) . . . .
C17 C18 C19 C20 -179.48(16) . . . .
C18 C19 C20 C21 -0.9(3) . . . .
C19 C20 C21 C22 0.5(3) . . . .
C19 C20 C21 C24 -178.26(18) . . . .
C20 C21 C22 C23 0.3(3) . . . .
C24 C21 C22 C23 179.03(18) . . . .
C21 C22 C23 C18 -0.7(3) . . . .
C19 C18 C23 C22 0.3(3) . . . .
C17 C18 C23 C22 -179.74(16) . . . .
C30 C25 C26 C27 0.1(3) . . . .
As C25 C26 C27 176.30(13) . . . .
C25 C26 C27 C28 0.1(3) . . . .
C26 C27 C28 C29 -0.4(3) . . . .
C27 C28 C29 C30 0.4(3) . . . .
C26 C25 C30 C29 -0.1(3) . . . .
As C25 C30 C29 -176.14(14) . . . .
C28 C29 C30 C25 -0.2(3) . . . .
C36 C31 C32 C33 1.5(2) . . . .
As C31 C32 C33 -174.47(13) . . . .
C31 C32 C33 C34 -1.5(3) . . . .
C32 C33 C34 C35 0.4(3) . . . .
C33 C34 C35 C36 0.7(3) . . . .
C34 C35 C36 C31 -0.7(3) . . . .
C32 C31 C36 C35 -0.4(2) . . . .
As C31 C36 C35 175.67(13) . . . .
C42 C37 C38 C39 -0.4(3) . . . .
As C37 C38 C39 179.37(13) . . . .
C37 C38 C39 C40 -0.5(3) . . . .
C38 C39 C40 C41 0.7(3) . . . .
C39 C40 C41 C42 -0.1(3) . . . .
C38 C37 C42 C41 1.0(3) . . . .
As C37 C42 C41 -178.76(13) . . . .
C40 C41 C42 C37 -0.7(3) . . . .
